data_7117134
loop_
_publ_author_name
'Paul A. Shaw'
'Jessica M. Phillips'
'Christopher P. Newman'
'Guy J. Clarkson'
'Jonathan P. Rourke'

_publ_section_title
;
 Intramolecular transcyclometallation: the exchange of an aryl-Pt bond for
 an alkyl-Pt bond via an agostic intermediate
;
_journal_coden_Cambridge 182
_journal_name_full Chem.Commun.
_journal_page_first 8365
_journal_paper_doi 10.1039/C5cc02355F
_journal_volume 51
_journal_year 2015
_chemical_formula_moiety 'C20 H18 F2 N P Pt'
_chemical_formula_sum 'C20 H18 F2 N P Pt'
_chemical_formula_weight 536.41
_chemical_name_systematic
; 
 ? 
;
_space_group_IT_number 15
_symmetry_cell_setting monoclinic
_symmetry_space_group_name_Hall '-C 2yc'
_symmetry_space_group_name_H-M 'C 1 2/c 1'
_atom_sites_solution_hydrogens geom
_atom_sites_solution_primary direct
_atom_sites_solution_secondary difmap
_audit_creation_method SHELXL-97
_audit_update_record
;
2015-03-20 deposited with the CCDC.
2015-04-17 downloaded from the CCDC.
;
_cell_angle_alpha 90.00
_cell_angle_beta 107.325(3)
_cell_angle_gamma 90.00
_cell_formula_units_Z 8
_cell_length_a 23.9938(6)
_cell_length_b 12.5106(3)
_cell_length_c 12.1687(3)
_cell_measurement_reflns_used 19060
_cell_measurement_temperature 150(2)
_cell_measurement_theta_max 37.61
_cell_measurement_theta_min 3.11
_cell_volume 3487.04(16)
_computing_cell_refinement 'CrysAlis RED, Oxford Diffraction Ltd'
_computing_data_collection 'CrysAlis CCD, Oxford Diffraction Ltd'
_computing_data_reduction 'CrysAlis RED, Oxford Diffraction Ltd'
_computing_molecular_graphics 'SHELXTL (Sheldrick, 1997)'
_computing_publication_material 'SHELXTL (Sheldrick, 1997)'
_computing_structure_refinement 'SHELXL-97 (Sheldrick, 1997)'
_computing_structure_solution 'SHELXS-97 (Sheldrick, 1990)'
_diffrn_ambient_temperature 150(2)
_diffrn_detector_area_resol_mean 10.2833
_diffrn_measured_fraction_theta_full 0.998
_diffrn_measured_fraction_theta_max 0.956
_diffrn_measurement_device_type 'Oxford Diffraction Gemini R'
_diffrn_measurement_method '\f & \w scans'
_diffrn_radiation_monochromator graphite
_diffrn_radiation_source 'Enhance (Mo) X-ray Source'
_diffrn_radiation_type MoK\a
_diffrn_radiation_wavelength 0.71073
_diffrn_reflns_av_R_equivalents 0.0304
_diffrn_reflns_av_sigmaI/netI 0.0298
_diffrn_reflns_limit_h_max 40
_diffrn_reflns_limit_h_min -40
_diffrn_reflns_limit_k_max 20
_diffrn_reflns_limit_k_min -20
_diffrn_reflns_limit_l_max 20
_diffrn_reflns_limit_l_min -20
_diffrn_reflns_number 33119
_diffrn_reflns_theta_full 29.50
_diffrn_reflns_theta_max 37.64
_diffrn_reflns_theta_min 3.13
_diffrn_standards_decay_% nil
_exptl_absorpt_coefficient_mu 8.161
_exptl_absorpt_correction_T_max 1.00
_exptl_absorpt_correction_T_min 0.63
_exptl_absorpt_correction_type multi-scan
_exptl_absorpt_process_details 'ABSPACK(CrysAlis, Oxford Diffraction)'
_exptl_crystal_colour yellow
_exptl_crystal_density_diffrn 2.044
_exptl_crystal_density_method 'not measured'
_exptl_crystal_description block
_exptl_crystal_F_000 2048
_exptl_crystal_size_max 0.22
_exptl_crystal_size_mid 0.22
_exptl_crystal_size_min 0.10
_refine_diff_density_max 1.653
_refine_diff_density_min -1.092
_refine_diff_density_rms '0.141 ata_global'
_refine_ls_extinction_method none
_refine_ls_goodness_of_fit_ref 1.072
_refine_ls_hydrogen_treatment constr
_refine_ls_matrix_type full
_refine_ls_number_parameters 229
_refine_ls_number_reflns 8858
_refine_ls_number_restraints 0
_refine_ls_restrained_S_all 1.072
_refine_ls_R_factor_all 0.0268
_refine_ls_R_factor_gt 0.0214
_refine_ls_shift/su_max 0.005
_refine_ls_shift/su_mean 0.000
_refine_ls_structure_factor_coef Fsqd
_refine_ls_weighting_details 'calc w=1/[\s^2^(Fo^2^)+(0.0185P)^2^+0.6670P] where P=(Fo^2^+2Fc^2^)/3'
_refine_ls_weighting_scheme calc
_refine_ls_wR_factor_gt 0.0461
_refine_ls_wR_factor_ref 0.0484
_reflns_number_gt 7851
_reflns_number_total 8858
_reflns_threshold_expression >2sigma(I)
_cod_data_source_file c5cc02355f2.cif
_cod_data_source_block jp2
_cod_original_cell_volume 3487.04(15)
_cod_original_sg_symbol_H-M C2/c
_cod_database_code 7117134

loop_
_symmetry_equiv_pos_as_xyz
'x, y, z'
'-x, y, -z+1/2'
'x+1/2, y+1/2, z'
'-x+1/2, y+1/2, -z+1/2'
'-x, -y, -z'
'x, -y, z-1/2'
'-x+1/2, -y+1/2, -z'
'x+1/2, -y+1/2, z-1/2'

loop_
_atom_site_label
_atom_site_type_symbol
_atom_site_fract_x
_atom_site_fract_y
_atom_site_fract_z
_atom_site_U_iso_or_equiv
_atom_site_adp_type
_atom_site_occupancy
_atom_site_symmetry_multiplicity
_atom_site_calc_flag
_atom_site_refinement_flags
_atom_site_disorder_assembly
_atom_site_disorder_group
Pt1 Pt 0.316815(2) 0.089073(5) 0.501772(5) 0.01220(2) Uani 1 1 d . . .
P1 P 0.365635(19) -0.04311(4) 0.61168(4) 0.01576(8) Uani 1 1 d . . .
C1 C 0.23050(7) 0.03857(14) 0.45720(15) 0.0149(3) Uani 1 1 d . . .
C2 C 0.20201(8) -0.04289(16) 0.49825(17) 0.0195(3) Uani 1 1 d . . .
H2 H 0.2240 -0.0879 0.5584 0.023 Uiso 1 1 calc R . .
F3 F 0.11721(5) -0.13872(12) 0.49792(13) 0.0323(3) Uani 1 1 d . . .
C3 C 0.14264(8) -0.05919(16) 0.45317(19) 0.0210(4) Uani 1 1 d . . .
C4 C 0.10719(8) 0.00252(17) 0.36552(18) 0.0224(4) Uani 1 1 d . . .
H4 H 0.0666 -0.0119 0.3348 0.027 Uiso 1 1 calc R . .
C5 C 0.13314(8) 0.08595(15) 0.32455(18) 0.0198(4) Uani 1 1 d . . .
H5 H 0.1102 0.1307 0.2651 0.024 Uiso 1 1 calc R . .
C6 C 0.19321(7) 0.10488(14) 0.37031(16) 0.0157(3) Uani 1 1 d . . .
N7 N 0.27854(6) 0.20464(12) 0.38815(13) 0.0134(2) Uani 1 1 d . . .
C7 C 0.22092(7) 0.19647(14) 0.33202(15) 0.0145(3) Uani 1 1 d . . .
C8 C 0.19454(8) 0.27175(16) 0.24829(16) 0.0198(3) Uani 1 1 d . . .
H8 H 0.1540 0.2675 0.2083 0.024 Uiso 1 1 calc R . .
C9 C 0.22869(8) 0.35353(16) 0.22427(17) 0.0204(3) Uani 1 1 d . . .
H9 H 0.2113 0.4053 0.1673 0.024 Uiso 1 1 calc R . .
C10 C 0.28766(8) 0.35982(15) 0.28271(16) 0.0178(3) Uani 1 1 d . . .
H10 H 0.3108 0.4157 0.2665 0.021 Uiso 1 1 calc R . .
C11 C 0.31251(7) 0.28302(14) 0.36564(15) 0.0146(3) Uani 1 1 d . . .
C12 C 0.37431(7) 0.27248(15) 0.43322(15) 0.0157(3) Uani 1 1 d . . .
C13 C 0.41574(8) 0.34672(16) 0.42276(17) 0.0210(4) Uani 1 1 d . . .
H13 H 0.4044 0.4038 0.3693 0.025 Uiso 1 1 calc R . .
C14 C 0.47370(8) 0.33769(17) 0.49025(19) 0.0241(4) Uani 1 1 d . . .
H14 H 0.5026 0.3867 0.4831 0.029 Uiso 1 1 calc R . .
F15 F 0.54314(5) 0.24571(11) 0.63745(11) 0.0273(3) Uani 1 1 d . . .
C15 C 0.48709(7) 0.25497(16) 0.56739(17) 0.0203(4) Uani 1 1 d . . .
C16 C 0.44704(7) 0.17885(15) 0.57856(16) 0.0184(3) Uani 1 1 d . . .
H16 H 0.4593 0.1227 0.6330 0.022 Uiso 1 1 calc R . .
C17 C 0.38877(7) 0.18399(14) 0.51057(15) 0.0145(3) Uani 1 1 d . . .
C18 C 0.32874(9) -0.16582(17) 0.6269(2) 0.0260(4) Uani 1 1 d . . .
H18A H 0.3017 -0.1521 0.6718 0.039 Uiso 1 1 calc R . .
H18B H 0.3576 -0.2192 0.6665 0.039 Uiso 1 1 calc R . .
H18C H 0.3069 -0.1926 0.5505 0.039 Uiso 1 1 calc R . .
C19 C 0.40194(9) -0.01125(19) 0.76187(16) 0.0254(4) Uani 1 1 d . . .
H19A H 0.4220 0.0576 0.7668 0.038 Uiso 1 1 calc R . .
H19B H 0.4304 -0.0672 0.7959 0.038 Uiso 1 1 calc R . .
H19C H 0.3729 -0.0070 0.8038 0.038 Uiso 1 1 calc R . .
C20 C 0.42339(9) -0.09582(16) 0.55834(19) 0.0222(4) Uani 1 1 d . . .
H20A H 0.4061 -0.1334 0.4855 0.033 Uiso 1 1 calc R . .
H20B H 0.4475 -0.1457 0.6149 0.033 Uiso 1 1 calc R . .
H20C H 0.4477 -0.0368 0.5459 0.033 Uiso 1 1 calc R . .

loop_
_atom_site_aniso_label
_atom_site_aniso_U_11
_atom_site_aniso_U_22
_atom_site_aniso_U_33
_atom_site_aniso_U_23
_atom_site_aniso_U_13
_atom_site_aniso_U_12
Pt1 0.01197(3) 0.01120(3) 0.01272(3) 0.00031(2) 0.00262(2) -0.00022(2)
P1 0.01654(19) 0.0151(2) 0.0149(2) 0.00242(16) 0.00357(15) 0.00141(15)
C1 0.0162(7) 0.0127(7) 0.0158(7) -0.0009(6) 0.0046(5) -0.0002(5)
C2 0.0182(7) 0.0172(9) 0.0233(9) 0.0014(7) 0.0067(6) -0.0005(6)
F3 0.0222(6) 0.0301(7) 0.0462(8) 0.0090(6) 0.0126(5) -0.0080(5)
C3 0.0184(8) 0.0173(8) 0.0296(10) -0.0024(7) 0.0103(7) -0.0042(6)
C4 0.0144(7) 0.0230(10) 0.0290(10) -0.0028(8) 0.0054(6) -0.0021(6)
C5 0.0142(7) 0.0197(9) 0.0234(9) -0.0001(7) 0.0024(6) 0.0016(6)
C6 0.0142(7) 0.0140(8) 0.0187(8) -0.0017(6) 0.0045(6) 0.0003(5)
N7 0.0132(6) 0.0118(6) 0.0152(6) -0.0003(5) 0.0042(5) 0.0004(4)
C7 0.0142(7) 0.0137(7) 0.0149(7) -0.0004(6) 0.0034(5) 0.0020(5)
C8 0.0169(7) 0.0206(9) 0.0198(8) 0.0044(7) 0.0024(6) 0.0043(6)
C9 0.0212(8) 0.0197(9) 0.0196(8) 0.0052(7) 0.0050(6) 0.0058(6)
C10 0.0203(8) 0.0151(8) 0.0193(8) 0.0021(6) 0.0076(6) 0.0015(6)
C11 0.0162(7) 0.0134(7) 0.0152(7) -0.0007(6) 0.0060(5) 0.0009(5)
C12 0.0154(7) 0.0158(8) 0.0157(7) -0.0002(6) 0.0045(5) -0.0006(6)
C13 0.0210(8) 0.0176(9) 0.0247(9) 0.0035(7) 0.0073(7) -0.0029(6)
C14 0.0173(8) 0.0240(10) 0.0310(10) 0.0017(8) 0.0070(7) -0.0056(7)
F15 0.0135(5) 0.0321(7) 0.0317(7) -0.0009(5) -0.0004(4) -0.0048(4)
C15 0.0126(7) 0.0233(9) 0.0239(9) -0.0031(7) 0.0037(6) -0.0023(6)
C16 0.0150(7) 0.0177(8) 0.0210(8) 0.0014(6) 0.0029(6) -0.0010(6)
C17 0.0140(7) 0.0136(7) 0.0157(7) -0.0014(6) 0.0042(5) -0.0004(5)
C18 0.0264(9) 0.0189(9) 0.0318(11) 0.0085(8) 0.0073(8) 0.0006(7)
C19 0.0272(9) 0.0304(11) 0.0155(8) 0.0012(7) 0.0019(7) 0.0040(8)
C20 0.0226(9) 0.0204(9) 0.0248(10) 0.0006(7) 0.0089(7) 0.0047(6)

loop_
_atom_type_symbol
_atom_type_description
_atom_type_scat_dispersion_real
_atom_type_scat_dispersion_imag
_atom_type_scat_source
C C 0.0033 0.0016 'International Tables Vol C Tables 4.2.6.8 and 6.1.1.4'
H H 0.0000 0.0000 'International Tables Vol C Tables 4.2.6.8 and 6.1.1.4'
N N 0.0061 0.0033 'International Tables Vol C Tables 4.2.6.8 and 6.1.1.4'
F F 0.0171 0.0103 'International Tables Vol C Tables 4.2.6.8 and 6.1.1.4'
P P 0.1023 0.0942 'International Tables Vol C Tables 4.2.6.8 and 6.1.1.4'
Pt Pt -1.7033 8.3905 'International Tables Vol C Tables 4.2.6.8 and 6.1.1.4'

loop_
_geom_angle_atom_site_label_1
_geom_angle_atom_site_label_2
_geom_angle_atom_site_label_3
_geom_angle
_geom_angle_site_symmetry_1
_geom_angle_site_symmetry_3
N7 Pt1 C17 80.06(6) . .
N7 Pt1 C1 79.89(6) . .
C17 Pt1 C1 159.83(7) . .
N7 Pt1 P1 172.66(4) . .
C17 Pt1 P1 96.51(5) . .
C1 Pt1 P1 103.66(5) . .
C18 P1 C19 100.71(11) . .
C18 P1 C20 100.18(10) . .
C19 P1 C20 104.48(10) . .
C18 P1 Pt1 120.36(7) . .
C19 P1 Pt1 116.70(7) . .
C20 P1 Pt1 112.02(7) . .
C2 C1 C6 114.95(15) . .
C2 C1 Pt1 133.11(13) . .
C6 C1 Pt1 111.87(12) . .
C3 C2 C1 121.44(18) . .
C3 C2 H2 119.3 . .
C1 C2 H2 119.3 . .
F3 C3 C2 118.74(18) . .
F3 C3 C4 118.00(16) . .
C2 C3 C4 123.25(18) . .
C5 C4 C3 117.35(17) . .
C5 C4 H4 121.3 . .
C3 C4 H4 121.3 . .
C4 C5 C6 120.30(18) . .
C4 C5 H5 119.8 . .
C6 C5 H5 119.9 . .
C5 C6 C1 122.61(17) . .
C5 C6 C7 120.98(16) . .
C1 C6 C7 116.40(15) . .
C7 N7 C11 122.65(15) . .
C7 N7 Pt1 118.65(12) . .
C11 N7 Pt1 118.54(11) . .
N7 C7 C8 119.46(16) . .
N7 C7 C6 112.98(15) . .
C8 C7 C6 127.55(16) . .
C7 C8 C9 118.80(16) . .
C7 C8 H8 120.6 . .
C9 C8 H8 120.6 . .
C10 C9 C8 120.56(17) . .
C10 C9 H9 119.7 . .
C8 C9 H9 119.7 . .
C9 C10 C11 119.01(17) . .
C9 C10 H10 120.5 . .
C11 C10 H10 120.5 . .
N7 C11 C10 119.51(15) . .
N7 C11 C12 112.90(15) . .
C10 C11 C12 127.55(16) . .
C13 C12 C17 122.50(16) . .
C13 C12 C11 121.10(17) . .
C17 C12 C11 116.39(15) . .
C14 C13 C12 120.40(18) . .
C14 C13 H13 119.8 . .
C12 C13 H13 119.8 . .
C15 C14 C13 117.04(18) . .
C15 C14 H14 121.5 . .
C13 C14 H14 121.5 . .
F15 C15 C14 118.58(17) . .
F15 C15 C16 117.54(18) . .
C14 C15 C16 123.88(17) . .
C15 C16 C17 120.67(17) . .
C15 C16 H16 119.7 . .
C17 C16 H16 119.7 . .
C16 C17 C12 115.45(16) . .
C16 C17 Pt1 132.48(14) . .
C12 C17 Pt1 112.04(11) . .
P1 C18 H18A 109.5 . .
P1 C18 H18B 109.5 . .
H18A C18 H18B 109.5 . .
P1 C18 H18C 109.5 . .
H18A C18 H18C 109.5 . .
H18B C18 H18C 109.5 . .
P1 C19 H19A 109.5 . .
P1 C19 H19B 109.5 . .
H19A C19 H19B 109.5 . .
P1 C19 H19C 109.5 . .
H19A C19 H19C 109.5 . .
H19B C19 H19C 109.5 . .
P1 C20 H20A 109.5 . .
P1 C20 H20B 109.5 . .
H20A C20 H20B 109.5 . .
P1 C20 H20C 109.5 . .
H20A C20 H20C 109.5 . .
H20B C20 H20C 109.5 . .

loop_
_geom_bond_atom_site_label_1
_geom_bond_atom_site_label_2
_geom_bond_distance
_geom_bond_site_symmetry_2
Pt1 N7 2.0223(14) .
Pt1 C17 2.0718(17) .
Pt1 C1 2.0768(16) .
Pt1 P1 2.2277(5) .
P1 C18 1.809(2) .
P1 C19 1.8193(19) .
P1 C20 1.820(2) .
C1 C2 1.400(3) .
C1 C6 1.429(2) .
C2 C3 1.381(3) .
C2 H2 0.9500 .
F3 C3 1.363(2) .
C3 C4 1.385(3) .
C4 C5 1.382(3) .
C4 H4 0.9500 .
C5 C6 1.402(2) .
C5 H5 0.9500 .
C6 C7 1.469(3) .
N7 C7 1.351(2) .
N7 C11 1.354(2) .
C7 C8 1.393(2) .
C8 C9 1.395(3) .
C8 H8 0.9500 .
C9 C10 1.384(3) .
C9 H9 0.9500 .
C10 C11 1.392(2) .
C10 H10 0.9500 .
C11 C12 1.472(2) .
C12 C13 1.394(3) .
C12 C17 1.427(2) .
C13 C14 1.393(3) .
C13 H13 0.9500 .
C14 C15 1.370(3) .
C14 H14 0.9500 .
F15 C15 1.366(2) .
C15 C16 1.388(3) .
C16 C17 1.398(2) .
C16 H16 0.9500 .
C18 H18A 0.9800 .
C18 H18B 0.9800 .
C18 H18C 0.9800 .
C19 H19A 0.9800 .
C19 H19B 0.9800 .
C19 H19C 0.9800 .
C20 H20A 0.9800 .
C20 H20B 0.9800 .
C20 H20C 0.9800 .
